data_2021675
loop_
_publ_author_name
'Eugenia D. Voronova'
'Alexander A. Golovanov'
'Ivan S. Odin'
'Maksim A. Anisimov'
'Pavel V. Dorovatovskii'
'Yan V. Zubavichus'
'Anna V. Vologzhanina'

_publ_section_title
;
 Peculiarities of supramolecular organization of cyclic ketones with
 vinylacetylene fragments
;
_journal_coeditor_code JX3023
_journal_issue 12
_journal_name_full 'Acta Crystallographica, Section C'
_journal_page_first 1674
_journal_page_last 1683
_journal_paper_doi 10.1107/S2053229618015838
_journal_volume 74
_journal_year 2018
_chemical_formula_iupac 'C24 H18 O'
_chemical_formula_moiety 'C24 H18 O'
_chemical_formula_sum 'C24 H18 O'
_chemical_formula_weight 322.38
_chemical_name_systematic
;
2,6-Bis(3-phenylprop-2-yn-1-ylidene)cyclohexanone
;
_space_group_crystal_system monoclinic
_space_group_IT_number 14
_space_group_name_Hall '-P 2ybc'
_space_group_name_H-M_alt 'P 1 21/c 1'
_atom_sites_solution_hydrogens geom
_atom_sites_solution_primary dual
_audit_creation_method
;
Olex2 1.2
(compiled 2018.04.18 svn.r3501 for OlexSys, GUI svn.r5488)
;
_cell_angle_alpha 90
_cell_angle_beta 124.09(3)
_cell_angle_gamma 90
_cell_formula_units_Z 4
_cell_length_a 5.498(4)
_cell_length_b 27.52(2)
_cell_length_c 13.885(9)
_cell_measurement_reflns_used 160
_cell_measurement_temperature 120
_cell_measurement_theta_max 19.85
_cell_measurement_theta_min 3.54
_cell_volume 1740(2)
_computing_cell_refinement
;
SAINT (Bruker, 2010)
;
_computing_data_collection
;
APEX (Bruker, 2010)
;
_computing_data_reduction
;
SAINT (Bruker, 2010)
;
_computing_molecular_graphics
;
OLEX2 (Dolomanov <i>et al.</i>, 2009)
;
_computing_publication_material
;
OLEX2 (Dolomanov <i>et al.</i>, 2009)
;
_computing_structure_refinement
;
SHELXL2014 (Sheldrick, 2015b)
;
_computing_structure_solution
;
SHELXT (Sheldrick, 2015a)
;
_diffrn_ambient_temperature 120
_diffrn_measured_fraction_theta_full 1.000
_diffrn_measured_fraction_theta_max 0.982
_diffrn_measurement_device_type 'Bruker SMART APEX CCD area detector'
_diffrn_measurement_method 'phi and omega scans'
_diffrn_radiation_monochromator graphite
_diffrn_radiation_type MoK\a
_diffrn_radiation_wavelength 0.71073
_diffrn_reflns_av_R_equivalents 0.2495
_diffrn_reflns_av_unetI/netI 0.1773
_diffrn_reflns_limit_h_max 7
_diffrn_reflns_limit_h_min -7
_diffrn_reflns_limit_k_max 39
_diffrn_reflns_limit_k_min -39
_diffrn_reflns_limit_l_max 19
_diffrn_reflns_limit_l_min -19
_diffrn_reflns_number 31410
_diffrn_reflns_theta_full 25.242
_diffrn_reflns_theta_max 30.804
_diffrn_reflns_theta_min 1.919
_exptl_absorpt_coefficient_mu 0.074
_exptl_absorpt_correction_T_max 0.892
_exptl_absorpt_correction_T_min 0.549
_exptl_absorpt_correction_type multi-scan
_exptl_absorpt_process_details
;
(SADABS; Bruker, 2015)
;
_exptl_crystal_colour orange
_exptl_crystal_density_diffrn 1.231
_exptl_crystal_density_meas .
_exptl_crystal_description needle
_exptl_crystal_F_000 680
_exptl_crystal_size_max 0.5
_exptl_crystal_size_mid 0.01
_exptl_crystal_size_min 0.01
_refine_diff_density_max 0.350
_refine_diff_density_min -0.293
_refine_ls_extinction_coef .
_refine_ls_extinction_method none
_refine_ls_goodness_of_fit_ref 1.018
_refine_ls_hydrogen_treatment constr
_refine_ls_matrix_type full
_refine_ls_number_parameters 226
_refine_ls_number_reflns 5336
_refine_ls_number_restraints 0
_refine_ls_restrained_S_all 1.018
_refine_ls_R_factor_all 0.2024
_refine_ls_R_factor_gt 0.0853
_refine_ls_shift/su_max 0.000
_refine_ls_shift/su_mean 0.000
_refine_ls_structure_factor_coef Fsqd
_refine_ls_weighting_details 'w=1/[\s^2^(Fo^2^)+(0.0100P)^2^+0.2000P] where P=(Fo^2^+2Fc^2^)/3'
_refine_ls_weighting_scheme calc
_refine_ls_wR_factor_gt 0.1075
_refine_ls_wR_factor_ref 0.1306
_reflns_number_gt 2379
_reflns_number_total 5336
_reflns_threshold_expression 'I > 2\s(I)'
_cod_data_source_file 3c.cif
_cod_data_source_block 3c
_cod_database_code 2021675
_shelx_space_group_comment
;
The symmetry employed for this shelxl refinement is uniquely defined
by the following loop, which should always be used as a source of
symmetry information in preference to the above space-group names.
They are only intended as comments.
;
_shelx_estimated_absorpt_t_min 0.964
_shelx_estimated_absorpt_t_max 0.999
_shelxl_version_number 2.014

loop_
_space_group_symop_operation_xyz
'x, y, z'
'-x, y+1/2, -z+1/2'
'-x, -y, -z'
'x, -y-1/2, z-1/2'

loop_
_atom_site_type_symbol
_atom_site_label
_atom_site_fract_x
_atom_site_fract_y
_atom_site_fract_z
_atom_site_U_iso_or_equiv
_atom_site_adp_type
_atom_site_calc_flag
_atom_site_occupancy
_atom_site_disorder_assembly
_atom_site_disorder_group
O O1 0.2215(3) 0.38803(5) 0.43170(12) 0.0283(4) Uani d 1 . .
C C1 -0.0203(5) 0.49168(8) 0.69236(19) 0.0253(5) Uani d 1 . .
C C2 0.0487(5) 0.46686(8) 0.64072(19) 0.0255(5) Uani d 1 . .
C C3 0.1269(5) 0.43898(8) 0.57618(19) 0.0246(5) Uani d 1 . .
H H3 0.0025 0.4413 0.4938 0.030 Uiso calc 1 . .
C C4 0.3596(5) 0.40976(7) 0.62070(18) 0.0215(5) Uani d 1 . .
C C5 0.3993(5) 0.38318(7) 0.53697(18) 0.0213(5) Uani d 1 . .
C C6 0.6545(4) 0.35037(7) 0.58313(18) 0.0208(5) Uani d 1 . .
C C7 0.6980(5) 0.32912(8) 0.50745(18) 0.0242(5) Uani d 1 . .
H H7 0.5634 0.3365 0.4274 0.029 Uiso calc 1 . .
C C8 0.9293(5) 0.29653(8) 0.53765(18) 0.0256(5) Uani d 1 . .
C C9 1.1210(5) 0.26811(8) 0.56295(18) 0.0260(5) Uani d 1 . .
C C10 -0.0992(5) 0.52097(8) 0.75603(19) 0.0245(5) Uani d 1 . .
C C11 -0.3717(5) 0.54333(8) 0.7005(2) 0.0289(6) Uani d 1 . .
H H11 -0.5068 0.5396 0.6189 0.035 Uiso calc 1 . .
C C12 -0.4488(5) 0.57078(8) 0.7620(2) 0.0350(6) Uani d 1 . .
H H12 -0.6372 0.5856 0.7230 0.042 Uiso calc 1 . .
C C13 -0.2541(6) 0.57689(9) 0.8797(2) 0.0408(7) Uani d 1 . .
H H13 -0.3068 0.5963 0.9219 0.049 Uiso calc 1 . .
C C14 0.0170(6) 0.55503(10) 0.9364(2) 0.0468(7) Uani d 1 . .
H H14 0.1506 0.5591 1.0180 0.056 Uiso calc 1 . .
C C15 0.0961(6) 0.52717(9) 0.8753(2) 0.0387(7) Uani d 1 . .
H H15 0.2842 0.5122 0.9149 0.046 Uiso calc 1 . .
C C16 1.3528(5) 0.23453(7) 0.59615(19) 0.0233(5) Uani d 1 . .
C C17 1.3961(5) 0.21501(8) 0.5141(2) 0.0287(6) Uani d 1 . .
H H17 1.2690 0.2239 0.4346 0.034 Uiso calc 1 . .
C C18 1.6227(5) 0.18283(8) 0.5479(2) 0.0346(6) Uani d 1 . .
H H18 1.6492 0.1694 0.4913 0.042 Uiso calc 1 . .
C C19 1.8114(5) 0.16999(8) 0.6633(2) 0.0349(6) Uani d 1 . .
H H19 1.9683 0.1480 0.6863 0.042 Uiso calc 1 . .
C C20 1.7708(5) 0.18927(8) 0.7450(2) 0.0334(6) Uani d 1 . .
H H20 1.9007 0.1805 0.8244 0.040 Uiso calc 1 . .
C C21 1.5450(5) 0.22091(8) 0.71255(19) 0.0296(6) Uani d 1 . .
H H21 1.5187 0.2337 0.7697 0.036 Uiso calc 1 . .
C C22 0.8584(5) 0.34230(9) 0.71298(17) 0.0278(5) Uani d 1 . .
H H22A 1.0310 0.3639 0.7447 0.033 Uiso calc 1 . .
H H22B 0.9296 0.3083 0.7276 0.033 Uiso calc 1 . .
C C23 0.7109(5) 0.35207(8) 0.77629(18) 0.0284(6) Uani d 1 . .
H H23A 0.5543 0.3277 0.7524 0.034 Uiso calc 1 . .
H H23B 0.8569 0.3488 0.8611 0.034 Uiso calc 1 . .
C C24 0.5798(5) 0.40236(8) 0.74956(17) 0.0255(5) Uani d 1 . .
H H24A 0.7387 0.4267 0.7786 0.031 Uiso calc 1 . .
H H24B 0.4819 0.4076 0.7907 0.031 Uiso calc 1 . .

loop_
_atom_site_aniso_label
_atom_site_aniso_U_11
_atom_site_aniso_U_22
_atom_site_aniso_U_33
_atom_site_aniso_U_12
_atom_site_aniso_U_13
_atom_site_aniso_U_23
O1 0.0244(9) 0.0315(9) 0.0193(8) 0.0037(7) 0.0062(7) 0.0010(7)
C1 0.0206(12) 0.0252(12) 0.0255(12) 0.0021(10) 0.0100(10) 0.0048(10)
C2 0.0177(12) 0.0262(13) 0.0251(12) 0.0036(10) 0.0075(10) 0.0033(10)
C3 0.0238(13) 0.0232(12) 0.0217(11) 0.0001(10) 0.0096(10) 0.0011(10)
C4 0.0194(12) 0.0209(12) 0.0218(11) -0.0016(10) 0.0102(10) 0.0006(9)
C5 0.0181(12) 0.0195(11) 0.0234(12) -0.0030(10) 0.0099(10) 0.0007(9)
C6 0.0171(11) 0.0206(11) 0.0224(11) 0.0001(10) 0.0096(10) 0.0037(10)
C7 0.0210(12) 0.0244(12) 0.0219(12) 0.0009(10) 0.0088(10) 0.0005(10)
C8 0.0269(13) 0.0280(13) 0.0209(12) -0.0022(11) 0.0128(11) 0.0000(10)
C9 0.0289(14) 0.0266(13) 0.0231(12) -0.0027(11) 0.0150(11) 0.0004(10)
C10 0.0232(13) 0.0238(12) 0.0271(12) -0.0023(10) 0.0145(11) 0.0001(10)
C11 0.0214(13) 0.0322(14) 0.0284(12) -0.0025(11) 0.0112(11) -0.0039(11)
C12 0.0272(14) 0.0322(14) 0.0474(16) -0.0024(11) 0.0219(13) -0.0068(12)
C13 0.0507(18) 0.0389(16) 0.0488(17) -0.0095(14) 0.0377(15) -0.0128(13)
C14 0.0494(19) 0.0605(19) 0.0235(13) -0.0034(15) 0.0162(13) -0.0085(13)
C15 0.0321(15) 0.0457(16) 0.0291(14) 0.0074(13) 0.0115(12) 0.0024(12)
C16 0.0231(13) 0.0202(12) 0.0270(12) -0.0003(10) 0.0144(11) -0.0002(10)
C17 0.0299(14) 0.0298(13) 0.0272(13) -0.0013(11) 0.0164(11) -0.0022(11)
C18 0.0398(16) 0.0328(14) 0.0409(15) -0.0021(12) 0.0285(13) -0.0080(12)
C19 0.0284(14) 0.0247(13) 0.0535(17) 0.0047(11) 0.0241(13) 0.0001(12)
C20 0.0346(15) 0.0272(13) 0.0317(13) 0.0056(11) 0.0144(12) 0.0045(11)
C21 0.0395(15) 0.0239(12) 0.0271(13) 0.0015(11) 0.0197(12) 0.0000(10)
C22 0.0219(12) 0.0377(14) 0.0193(11) 0.0063(11) 0.0088(10) 0.0052(10)
C23 0.0259(13) 0.0347(14) 0.0206(12) 0.0023(11) 0.0107(10) 0.0026(10)
C24 0.0226(13) 0.0298(13) 0.0198(11) -0.0033(10) 0.0093(10) -0.0026(10)

loop_
_atom_type_symbol
_atom_type_description
_atom_type_scat_dispersion_real
_atom_type_scat_dispersion_imag
_atom_type_scat_source
C C 0.0033 0.0016 'International Tables Vol C Tables 4.2.6.8 and 6.1.1.4'
H H 0.0000 0.0000 'International Tables Vol C Tables 4.2.6.8 and 6.1.1.4'
O O 0.0106 0.0060 'International Tables Vol C Tables 4.2.6.8 and 6.1.1.4'

loop_
_geom_angle_atom_site_label_1
_geom_angle_atom_site_label_2
_geom_angle_atom_site_label_3
_geom_angle_site_symmetry_1
_geom_angle_site_symmetry_3
_geom_angle
C2 C1 C10 . . 179.0(3)
C1 C2 C3 . . 177.7(2)
C2 C3 H3 . . 117.1
C4 C3 C2 . . 125.8(2)
C4 C3 H3 . . 117.1
C3 C4 C5 . . 117.1(2)
C3 C4 C24 . . 123.6(2)
C5 C4 C24 . . 119.21(19)
O1 C5 C4 . . 120.6(2)
O1 C5 C6 . . 120.7(2)
C6 C5 C4 . . 118.68(19)
C5 C6 C22 . . 119.67(19)
C7 C6 C5 . . 118.09(19)
C7 C6 C22 . . 122.2(2)
C6 C7 H7 . . 117.6
C6 C7 C8 . . 124.9(2)
C8 C7 H7 . . 117.6
C9 C8 C7 . . 178.5(2)
C8 C9 C16 . . 178.5(2)
C11 C10 C1 . . 120.9(2)
C11 C10 C15 . . 118.7(2)
C15 C10 C1 . . 120.4(2)
C10 C11 H11 . . 119.6
C12 C11 C10 . . 120.8(2)
C12 C11 H11 . . 119.6
C11 C12 H12 . . 120.0
C13 C12 C11 . . 120.1(2)
C13 C12 H12 . . 120.0
C12 C13 H13 . . 120.0
C12 C13 C14 . . 120.1(2)
C14 C13 H13 . . 120.0
C13 C14 H14 . . 119.9
C13 C14 C15 . . 120.2(2)
C15 C14 H14 . . 119.9
C10 C15 H15 . . 120.0
C14 C15 C10 . . 120.1(2)
C14 C15 H15 . . 120.0
C17 C16 C9 . . 121.1(2)
C17 C16 C21 . . 118.5(2)
C21 C16 C9 . . 120.5(2)
C16 C17 H17 . . 119.9
C18 C17 C16 . . 120.3(2)
C18 C17 H17 . . 119.9
C17 C18 H18 . . 119.7
C17 C18 C19 . . 120.5(2)
C19 C18 H18 . . 119.7
C18 C19 H19 . . 120.2
C20 C19 C18 . . 119.6(2)
C20 C19 H19 . . 120.2
C19 C20 H20 . . 119.7
C21 C20 C19 . . 120.6(2)
C21 C20 H20 . . 119.7
C16 C21 H21 . . 119.7
C20 C21 C16 . . 120.6(2)
C20 C21 H21 . . 119.7
C6 C22 H22A . . 109.1
C6 C22 H22B . . 109.1
C6 C22 C23 . . 112.64(19)
H22A C22 H22B . . 107.8
C23 C22 H22A . . 109.1
C23 C22 H22B . . 109.1
C22 C23 H23A . . 109.5
C22 C23 H23B . . 109.5
H23A C23 H23B . . 108.0
C24 C23 C22 . . 110.91(19)
C24 C23 H23A . . 109.5
C24 C23 H23B . . 109.5
C4 C24 H24A . . 109.3
C4 C24 H24B . . 109.3
C23 C24 C4 . . 111.74(18)
C23 C24 H24A . . 109.3
C23 C24 H24B . . 109.3
H24A C24 H24B . . 107.9

loop_
_geom_bond_atom_site_label_1
_geom_bond_atom_site_label_2
_geom_bond_site_symmetry_2
_geom_bond_distance
O1 C5 . 1.228(2)
C1 C2 . 1.195(3)
C1 C10 . 1.432(3)
C2 C3 . 1.417(3)
C3 H3 . 0.9500
C3 C4 . 1.334(3)
C4 C5 . 1.489(3)
C4 C24 . 1.510(3)
C5 C6 . 1.479(3)
C6 C7 . 1.336(3)
C6 C22 . 1.514(3)
C7 H7 . 0.9500
C7 C8 . 1.414(3)
C8 C9 . 1.196(3)
C9 C16 . 1.425(3)
C10 C11 . 1.387(3)
C10 C15 . 1.390(3)
C11 H11 . 0.9500
C11 C12 . 1.373(3)
C12 H12 . 0.9500
C12 C13 . 1.372(3)
C13 H13 . 0.9500
C13 C14 . 1.374(4)
C14 H14 . 0.9500
C14 C15 . 1.383(3)
C15 H15 . 0.9500
C16 C17 . 1.396(3)
C16 C21 . 1.398(3)
C17 H17 . 0.9500
C17 C18 . 1.379(3)
C18 H18 . 0.9500
C18 C19 . 1.380(3)
C19 H19 . 0.9500
C19 C20 . 1.379(3)
C20 H20 . 0.9500
C20 C21 . 1.370(3)
C21 H21 . 0.9500
C22 H22A . 0.9900
C22 H22B . 0.9900
C22 C23 . 1.517(3)
C23 H23A . 0.9900
C23 H23B . 0.9900
C23 C24 . 1.508(3)
C24 H24A . 0.9900
C24 H24B . 0.9900

_cod_database_fobs_code 2021675
